data_7113086
loop_
_publ_author_name
'Shin, Dae-Seop'
'Masciocchi, Daniela'
'Gelain, Arianna'
'Villa, Stefania'
'Barlocco, Daniela'
'Meneghetti, Fiorella'
'Pedretti, Alessandro'
'Han, Young-Min'
'Han, Dong Cho'
'Kwon, Byoung-Mog'
'Legnani, Laura'
'Toma, Lucio'

_publ_section_title
;
 Synthesis, modeling, and crystallographic study of
 3,4-disubstituted-1,2,5-oxadiazoles and evaluation of their ability to
 decrease STAT3 activity
;
_journal_issue 2
_journal_name_full MedChemComm
_journal_page_first 156
_journal_paper_doi 10.1039/c0md00057d
_journal_volume 1
_journal_year 2010
_chemical_formula_sum 'C16 H10 Cl F3 N4 O2'
_chemical_formula_weight 382.73
_chemical_name_common avs-0288
_chemical_name_systematic
;
?
;
_space_group_IT_number 14
_symmetry_space_group_name_Hall '-P 2yab'
_symmetry_space_group_name_H-M 'P 1 21/a 1'
_atom_sites_solution_hydrogens geom
_atom_sites_solution_primary direct
_atom_sites_solution_secondary difmap
_audit_creation_method SHELXL-97
_cell_angle_alpha 90.00
_cell_angle_beta 99.570(10)
_cell_angle_gamma 90.00
_cell_formula_units_Z 4
_cell_length_a 9.064(3)
_cell_length_b 14.500(3)
_cell_length_c 12.384(3)
_cell_measurement_temperature 293(2)
_cell_volume 1605.0(7)
_computing_structure_refinement 'SHELXL-97 (Sheldrick, 1997)'
_diffrn_ambient_temperature 293(2)
_diffrn_measured_fraction_theta_full 0.998
_diffrn_measured_fraction_theta_max 0.998
_diffrn_radiation_monochromator graphite
_diffrn_radiation_source 'fine-focus sealed tube'
_diffrn_radiation_type MoK\a
_diffrn_radiation_wavelength 0.71073
_diffrn_reflns_av_R_equivalents 0.1344
_diffrn_reflns_av_sigmaI/netI 0.1212
_diffrn_reflns_limit_h_max 11
_diffrn_reflns_limit_h_min -11
_diffrn_reflns_limit_k_max 18
_diffrn_reflns_limit_k_min -1
_diffrn_reflns_limit_l_max 15
_diffrn_reflns_limit_l_min -1
_diffrn_reflns_number 3916
_diffrn_reflns_theta_full 25.96
_diffrn_reflns_theta_max 25.97
_diffrn_reflns_theta_min 2.17
_exptl_absorpt_coefficient_mu 0.288
_exptl_crystal_density_diffrn 1.568
_exptl_crystal_density_method 'not measured'
_exptl_crystal_F_000 776
_exptl_crystal_size_max 0.33
_exptl_crystal_size_mid 0.25
_exptl_crystal_size_min 0.15
_refine_diff_density_max 0.393
_refine_diff_density_min -0.432
_refine_diff_density_rms 0.130
_refine_ls_extinction_coef 0.012(3)
_refine_ls_extinction_expression Fc^*^=kFc[1+0.001xFc^2^\l^3^/sin(2\q)]^-1/4^
_refine_ls_extinction_method SHELXL
_refine_ls_goodness_of_fit_ref 0.972
_refine_ls_hydrogen_treatment mixed
_refine_ls_matrix_type full
_refine_ls_number_parameters 276
_refine_ls_number_reflns 3166
_refine_ls_number_restraints 0
_refine_ls_R_factor_all 0.1771
_refine_ls_R_factor_gt 0.0493
_refine_ls_shift/su_max 0.156
_refine_ls_shift/su_mean 0.026
_refine_ls_structure_factor_coef Fsqd
_refine_ls_weighting_details 'calc w=1/[\s^2^(Fo^2^)+(0.0897P)^2^+0.0000P] where P=(Fo^2^+2Fc^2^)/3'
_refine_ls_weighting_scheme calc
_refine_ls_wR_factor_gt 0.1230
_reflns_number_gt 1376
_reflns_number_total 3166
_reflns_threshold_expression >2sigma(I)
_cod_data_source_file c0md00057d.txt
_cod_data_source_block avs2
_cod_original_cell_volume 1621.6(7)
_cod_database_code 7113086

loop_
_symmetry_equiv_pos_as_xyz
'x, y, z'
'-x+1/2, y+1/2, -z'
'-x, -y, -z'
'x-1/2, -y-1/2, z'

loop_
_atom_site_label
_atom_site_type_symbol
_atom_site_fract_x
_atom_site_fract_y
_atom_site_fract_z
_atom_site_U_iso_or_equiv
_atom_site_adp_type
_atom_site_occupancy
_atom_site_symmetry_multiplicity
_atom_site_calc_flag
Cl1 Cl -0.23391(14) 0.34215(11) 1.31017(11) 0.0895(6) Uani 1 1 d
O2 O 0.3604(3) 0.1928(2) 0.8089(2) 0.0576(8) Uani 1 1 d
N3 N 0.1611(4) 0.2609(3) 0.8683(3) 0.0473(10) Uani 1 1 d
H3 H 0.079(6) 0.260(3) 0.865(4) 0.066(15) Uiso 1 1 d
N4 N 0.1258(4) 0.1356(3) 0.7570(3) 0.0487(10) Uani 1 1 d
H4 H 0.061(6) 0.131(3) 0.779(4) 0.063(16) Uiso 1 1 d
C1 C 0.2053(4) 0.3886(3) 1.0052(3) 0.0468(10) Uani 1 1 d
N2 N 0.3520(4) 0.3722(3) 0.8785(3) 0.0638(11) Uani 1 1 d
O1 O 0.3919(4) 0.4463(3) 0.9440(3) 0.0856(12) Uani 1 1 d
C30 C 0.0915(4) 0.3755(3) 1.0763(3) 0.0452(10) Uani 1 1 d
C5 C 0.1598(4) 0.0656(3) 0.6874(3) 0.0398(9) Uani 1 1 d
C10 C 0.2673(5) 0.0784(3) 0.6211(3) 0.0502(11) Uani 1 1 d
H10 H 0.320(4) 0.134(3) 0.624(3) 0.047(11) Uiso 1 1 d
C8 C 0.2155(5) -0.0711(3) 0.5455(3) 0.0495(11) Uani 1 1 d
C33 C -0.1097(4) 0.3560(4) 1.2178(3) 0.0582(13) Uani 1 1 d
C31 C 0.0322(4) 0.2916(4) 1.0920(3) 0.0521(11) Uani 1 1 d
H31 H 0.063(5) 0.239(3) 1.063(3) 0.054(12) Uiso 1 1 d
N1 N 0.3001(4) 0.4559(3) 1.0219(3) 0.0767(13) Uani 1 1 d
C11 C 0.2249(4) 0.1959(3) 0.8097(3) 0.0409(10) Uani 1 1 d
C9 C 0.2941(5) 0.0093(3) 0.5508(3) 0.0524(11) Uani 1 1 d
H9 H 0.367(5) 0.022(3) 0.504(3) 0.070(13) Uiso 1 1 d
C32 C -0.0696(5) 0.2806(4) 1.1644(4) 0.0586(12) Uani 1 1 d
H32 H -0.096(4) 0.219(3) 1.175(3) 0.034(10) Uiso 1 1 d
C35 C 0.0486(5) 0.4507(4) 1.1322(4) 0.0567(12) Uani 1 1 d
H35 H 0.084(4) 0.507(3) 1.121(3) 0.042(12) Uiso 1 1 d
C34 C -0.0522(5) 0.4407(4) 1.2036(4) 0.0614(13) Uani 1 1 d
H34 H -0.081(6) 0.495(4) 1.241(4) 0.086(16) Uiso 1 1 d
C7 C 0.1086(5) -0.0822(4) 0.6111(4) 0.0612(13) Uani 1 1 d
H7 H 0.057(5) -0.133(3) 0.602(3) 0.046(12) Uiso 1 1 d
C6 C 0.0804(5) -0.0143(3) 0.6807(4) 0.0550(12) Uani 1 1 d
H6 H 0.028(6) -0.028(3) 0.730(4) 0.078(15) Uiso 1 1 d
C2 C 0.2377(4) 0.3361(3) 0.9140(3) 0.0456(10) Uani 1 1 d
F1 F 0.1379(4) -0.2021(3) 0.4433(3) 0.1185(13) Uani 1 1 d
F3 F 0.2802(7) -0.1137(3) 0.3784(3) 0.158(2) Uani 1 1 d
F2 F 0.3621(4) -0.1965(3) 0.5136(3) 0.1218(14) Uani 1 1 d
C12 C 0.2504(7) -0.1439(4) 0.4713(4) 0.0705(14) Uani 1 1 d

loop_
_atom_site_aniso_label
_atom_site_aniso_U_11
_atom_site_aniso_U_22
_atom_site_aniso_U_33
_atom_site_aniso_U_23
_atom_site_aniso_U_13
_atom_site_aniso_U_12
Cl1 0.0721(8) 0.1313(13) 0.0768(9) -0.0138(8) 0.0467(7) -0.0016(8)
O2 0.0231(13) 0.082(2) 0.0702(18) -0.0214(17) 0.0140(12) 0.0001(14)
N3 0.0217(16) 0.062(2) 0.061(2) -0.0152(18) 0.0138(16) -0.0029(17)
N4 0.0250(16) 0.063(2) 0.063(2) -0.0160(19) 0.0197(16) -0.0081(17)
C1 0.0320(19) 0.061(3) 0.049(2) -0.014(2) 0.0096(17) -0.010(2)
N2 0.045(2) 0.081(3) 0.071(2) -0.026(2) 0.0270(18) -0.0248(19)
O1 0.067(2) 0.104(3) 0.097(2) -0.046(2) 0.0464(19) -0.051(2)
C30 0.0333(19) 0.060(3) 0.043(2) -0.010(2) 0.0081(17) -0.003(2)
C5 0.037(2) 0.049(3) 0.036(2) -0.0007(19) 0.0120(16) 0.0034(19)
C10 0.046(2) 0.053(3) 0.057(3) -0.001(2) 0.023(2) -0.008(2)
C8 0.061(3) 0.050(3) 0.039(2) 0.001(2) 0.0139(19) 0.005(2)
C33 0.039(2) 0.093(4) 0.046(2) -0.011(3) 0.0177(18) 0.002(2)
C31 0.042(2) 0.066(3) 0.051(2) -0.017(2) 0.0155(19) -0.006(2)
N1 0.062(2) 0.098(3) 0.078(3) -0.035(2) 0.036(2) -0.033(2)
C11 0.0245(18) 0.058(3) 0.041(2) -0.002(2) 0.0110(16) 0.0020(19)
C9 0.057(3) 0.057(3) 0.050(2) -0.001(2) 0.027(2) 0.005(2)
C32 0.052(3) 0.064(3) 0.064(3) -0.010(3) 0.024(2) -0.011(2)
C35 0.052(3) 0.063(3) 0.058(3) -0.009(3) 0.016(2) -0.003(3)
C34 0.057(3) 0.076(4) 0.054(3) -0.019(3) 0.017(2) 0.006(3)
C7 0.060(3) 0.054(3) 0.075(3) -0.010(3) 0.028(2) -0.014(3)
C6 0.049(2) 0.059(3) 0.063(3) -0.003(3) 0.027(2) -0.013(2)
C2 0.0216(16) 0.063(3) 0.054(2) -0.009(2) 0.0121(16) -0.0047(19)
F1 0.102(3) 0.103(3) 0.150(3) -0.067(2) 0.019(2) -0.002(2)
F3 0.309(7) 0.099(3) 0.093(3) -0.023(2) 0.116(3) 0.003(3)
F2 0.105(3) 0.128(3) 0.131(3) -0.039(2) 0.016(2) 0.060(2)
C12 0.082(4) 0.066(3) 0.069(3) -0.009(3) 0.027(3) 0.009(3)

loop_
_atom_type_symbol
_atom_type_description
_atom_type_scat_dispersion_real
_atom_type_scat_dispersion_imag
_atom_type_scat_source
C C 0.0033 0.0016 'International Tables Vol C Tables 4.2.6.8 and 6.1.1.4'
H H 0.0000 0.0000 'International Tables Vol C Tables 4.2.6.8 and 6.1.1.4'
N N 0.0061 0.0033 'International Tables Vol C Tables 4.2.6.8 and 6.1.1.4'
O O 0.0106 0.0060 'International Tables Vol C Tables 4.2.6.8 and 6.1.1.4'
F F 0.0171 0.0103 'International Tables Vol C Tables 4.2.6.8 and 6.1.1.4'
Cl Cl 0.1484 0.1585 'International Tables Vol C Tables 4.2.6.8 and 6.1.1.4'

loop_
_geom_angle_atom_site_label_1
_geom_angle_atom_site_label_2
_geom_angle_atom_site_label_3
_geom_angle
C11 N3 C2 122.9(3)
C11 N4 C5 125.3(3)
N1 C1 C2 108.4(3)
N1 C1 C30 120.7(3)
C2 C1 C30 130.9(4)
C2 N2 O1 105.5(3)
N2 O1 N1 111.4(3)
C31 C30 C35 119.5(4)
C31 C30 C1 122.0(4)
C35 C30 C1 118.4(4)
C6 C5 C10 119.6(4)
C6 C5 N4 119.6(3)
C10 C5 N4 120.8(4)
C9 C10 C5 119.2(4)
C7 C8 C9 119.0(4)
C7 C8 C12 121.8(5)
C9 C8 C12 119.1(4)
C32 C33 C34 122.2(4)
C32 C33 Cl1 118.4(4)
C34 C33 Cl1 119.4(3)
C30 C31 C32 120.8(5)
C1 N1 O1 105.6(3)
O2 C11 N4 123.9(3)
O2 C11 N3 122.4(4)
N4 C11 N3 113.7(3)
C8 C9 C10 121.0(4)
C33 C32 C31 118.2(5)
C34 C35 C30 120.4(5)
C33 C34 C35 119.0(5)
C6 C7 C8 120.7(5)
C7 C6 C5 120.5(4)
N2 C2 N3 124.2(4)
N2 C2 C1 109.0(4)
N3 C2 C1 126.8(3)
F3 C12 F2 107.0(5)
F3 C12 F1 104.5(5)
F2 C12 F1 103.6(4)
F3 C12 C8 113.7(4)
F2 C12 C8 114.1(5)
F1 C12 C8 113.0(4)

loop_
_geom_bond_atom_site_label_1
_geom_bond_atom_site_label_2
_geom_bond_distance
Cl1 C33 1.745(4)
O2 C11 1.231(4)
N3 C11 1.381(5)
N3 C2 1.374(5)
N4 C11 1.349(5)
N4 C5 1.406(5)
C1 N1 1.301(5)
C1 C2 1.435(5)
C1 C30 1.477(5)
N2 C2 1.304(5)
N2 O1 1.368(5)
O1 N1 1.382(4)
C30 C31 1.368(6)
C30 C35 1.390(6)
C5 C6 1.370(6)
C5 C10 1.387(5)
C10 C9 1.383(6)
C8 C7 1.373(6)
C8 C9 1.373(6)
C8 C12 1.476(6)
C33 C32 1.368(7)
C33 C34 1.368(7)
C31 C32 1.398(6)
C35 C34 1.380(6)
C7 C6 1.369(6)
F1 C12 1.330(6)
F3 C12 1.302(6)
F2 C12 1.311(6)
